data_4064823
loop_
_publ_author_name
'Gruver, Brian C.'
'Adams, Jeramie J.'
'Warner, Seth J.'
'Arulsamy, Navamoney'
'Roddick, Dean M.'

_publ_section_title
;
 Acceptor Pincer Chemistry of Ruthenium: Catalytic Alkane Dehydrogenation
 by (CF3PCP)Ru(cod)(H)
;
_journal_issue 19
_journal_name_full Organometallics
_journal_page_first 5133
_journal_paper_doi 10.1021/om200354y
_journal_volume 30
_journal_year 2011
_chemical_formula_moiety 'C22 H12 F32 P4 Ru'
_chemical_formula_sum 'C22 H12 F32 P4 Ru'
_chemical_formula_weight 1109.27
_chemical_name_common (CF3PCP)Ru(dfepe)(H)
_chemical_name_systematic
; 
 ? 
;
_space_group_IT_number 14
_symmetry_cell_setting monoclinic
_symmetry_space_group_name_Hall '-P 2ybc'
_symmetry_space_group_name_H-M 'P 1 21/c 1'
_atom_sites_solution_hydrogens geom
_atom_sites_solution_primary direct
_atom_sites_solution_secondary difmap
_audit_creation_method SHELXL-97
_cell_angle_alpha 90.00
_cell_angle_beta 115.39
_cell_angle_gamma 90.00
_cell_formula_units_Z 4
_cell_length_a 19.2841(3)
_cell_length_b 10.0809(2)
_cell_length_c 19.1078(3)
_cell_measurement_reflns_used 9871
_cell_measurement_temperature 150(2)
_cell_measurement_theta_max 35.15
_cell_measurement_theta_min 4.21
_cell_volume 3355.79(10)
_computing_cell_refinement 'Bruker SAINT'
_computing_data_collection 'Bruker APEX2'
_computing_data_reduction 'Bruker SAINT'
_computing_molecular_graphics 'Bruker SHELXTL'
_computing_publication_material 'Bruker SHELXTL'
_computing_structure_refinement 'SHELXL-97 (Sheldrick, 2008)'
_computing_structure_solution 'SHELXS-97 (Sheldrick, 2008)'
_diffrn_ambient_temperature 150(2)
_diffrn_measured_fraction_theta_full 0.996
_diffrn_measured_fraction_theta_max 0.996
_diffrn_measurement_device_type 'Bruker APEX-II CCD'
_diffrn_measurement_method '\f and \w scans'
_diffrn_radiation_monochromator graphite
_diffrn_radiation_source 'fine-focus sealed tube'
_diffrn_radiation_type MoK\a
_diffrn_radiation_wavelength 0.71073
_diffrn_reflns_av_R_equivalents 0.0188
_diffrn_reflns_av_sigmaI/netI 0.0192
_diffrn_reflns_limit_h_max 30
_diffrn_reflns_limit_h_min -30
_diffrn_reflns_limit_k_max 13
_diffrn_reflns_limit_k_min -15
_diffrn_reflns_limit_l_max 29
_diffrn_reflns_limit_l_min -29
_diffrn_reflns_number 43989
_diffrn_reflns_theta_full 33.73
_diffrn_reflns_theta_max 33.73
_diffrn_reflns_theta_min 3.05
_exptl_absorpt_coefficient_mu 0.857
_exptl_absorpt_correction_T_max 0.8514
_exptl_absorpt_correction_T_min 0.6779
_exptl_absorpt_correction_type multi-scan
_exptl_absorpt_process_details 'SADABS (Bruker AXS Inc., 2008)'
_exptl_crystal_colour colorless
_exptl_crystal_density_diffrn 2.196
_exptl_crystal_density_method 'not measured'
_exptl_crystal_description rectangular
_exptl_crystal_F_000 2144
_exptl_crystal_size_max 0.49
_exptl_crystal_size_mid 0.27
_exptl_crystal_size_min 0.19
_refine_diff_density_max 2.019
_refine_diff_density_min -1.048
_refine_diff_density_rms 0.087
_refine_ls_extinction_method none
_refine_ls_goodness_of_fit_ref 1.026
_refine_ls_hydrogen_treatment refall
_refine_ls_matrix_type full
_refine_ls_number_parameters 580
_refine_ls_number_reflns 13331
_refine_ls_number_restraints 0
_refine_ls_restrained_S_all 1.026
_refine_ls_R_factor_all 0.0368
_refine_ls_R_factor_gt 0.0312
_refine_ls_shift/su_max 0.002
_refine_ls_shift/su_mean 0.000
_refine_ls_structure_factor_coef Fsqd
_refine_ls_weighting_details 'calc w=1/[\s^2^(Fo^2^)+(0.0396P)^2^+3.4898P] where P=(Fo^2^+2Fc^2^)/3'
_refine_ls_weighting_scheme calc
_refine_ls_wR_factor_gt 0.0791
_refine_ls_wR_factor_ref 0.0830
_reflns_number_gt 11799
_reflns_number_total 13331
_reflns_threshold_expression >2sigma(I)
_cod_data_source_file om200354y_si_008.cif
_cod_data_source_block bcg12
_cod_depositor_comments
;
The following automatic conversions were performed:

'_symmetry_cell_setting' value 'Monoclinic' changed to 'monoclinic'
according to /home/saulius/struct/CIF-dictionaries/cif_core.dic
dictionary named 'cif_core.dic' version 2.4.1 from 2010-06-29.

Automatic conversion script
Id: cif_fix_values 1715 2011-07-08 13:25:40Z adriana 
;
_cod_original_cell_volume 3355.84(10)
_cod_original_sg_symbol_H-M P2(1)/c
_cod_database_code 4064823

loop_
_symmetry_equiv_pos_as_xyz
'x, y, z'
'-x, y+1/2, -z+1/2'
'-x, -y, -z'
'x, -y-1/2, z-1/2'

loop_
_atom_site_label
_atom_site_type_symbol
_atom_site_fract_x
_atom_site_fract_y
_atom_site_fract_z
_atom_site_U_iso_or_equiv
_atom_site_adp_type
_atom_site_occupancy
_atom_site_symmetry_multiplicity
_atom_site_calc_flag
Ru1 Ru 0.258262(6) 0.164430(11) 0.293230(6) 0.01335(3) Uani 1 1 d
H1 H 0.3173(15) 0.104(3) 0.3690(16) 0.036(7) Uiso 1 1 d
P1 P 0.33071(2) 0.34015(4) 0.35903(2) 0.01805(7) Uani 1 1 d
P2 P 0.19623(2) -0.01220(4) 0.31464(2) 0.01735(7) Uani 1 1 d
P3 P 0.32985(2) 0.08087(4) 0.23280(2) 0.01713(7) Uani 1 1 d
P4 P 0.18460(2) 0.25476(4) 0.16885(2) 0.01534(7) Uani 1 1 d
C1 C 0.19004(8) 0.25721(15) 0.34589(8) 0.0163(2) Uani 1 1 d
C2 C 0.12965(9) 0.18961(16) 0.35366(9) 0.0188(2) Uani 1 1 d
C3 C 0.08081(10) 0.25393(18) 0.37928(10) 0.0231(3) Uani 1 1 d
H3 H 0.0395(13) 0.198(2) 0.3824(14) 0.022(5) Uiso 1 1 d
C4 C 0.09139(11) 0.38629(18) 0.40002(11) 0.0258(3) Uani 1 1 d
H4 H 0.0572(15) 0.431(3) 0.4170(15) 0.030(6) Uiso 1 1 d
C5 C 0.15280(10) 0.45382(17) 0.39744(10) 0.0231(3) Uani 1 1 d
H5 H 0.1608(16) 0.540(3) 0.4132(16) 0.036(7) Uiso 1 1 d
C6 C 0.20170(9) 0.39025(15) 0.37155(9) 0.0187(2) Uani 1 1 d
C7 C 0.26940(9) 0.46535(16) 0.37228(10) 0.0207(3) Uani 1 1 d
H7A H 0.2959(14) 0.513(3) 0.4192(14) 0.027(6) Uiso 1 1 d
H7B H 0.2530(15) 0.529(3) 0.3263(15) 0.031(6) Uiso 1 1 d
C8 C 0.40331(10) 0.45054(19) 0.34234(12) 0.0285(3) Uani 1 1 d
F8A F 0.39295(8) 0.57767(13) 0.35422(11) 0.0480(4) Uani 1 1 d
F8B F 0.47565(6) 0.42025(14) 0.38911(8) 0.0377(3) Uani 1 1 d
F8C F 0.39616(7) 0.44013(14) 0.26993(8) 0.0360(3) Uani 1 1 d
C9 C 0.39423(11) 0.3017(2) 0.46408(11) 0.0299(4) Uani 1 1 d
F9A F 0.35183(8) 0.25051(14) 0.49764(7) 0.0385(3) Uani 1 1 d
F9B F 0.42764(8) 0.41073(14) 0.50404(8) 0.0440(3) Uani 1 1 d
F9C F 0.44930(8) 0.21461(15) 0.47335(8) 0.0422(3) Uani 1 1 d
C10 C 0.11751(10) 0.04432(17) 0.33541(11) 0.0233(3) Uani 1 1 d
H10A H 0.0752(16) 0.025(3) 0.2912(16) 0.033(7) Uiso 1 1 d
H10B H 0.1154(15) -0.006(3) 0.3746(15) 0.031(6) Uiso 1 1 d
C11 C 0.25655(12) -0.10549(19) 0.40687(11) 0.0305(4) Uani 1 1 d
F11A F 0.21745(9) -0.20168(15) 0.42269(8) 0.0459(3) Uani 1 1 d
F11B F 0.31783(9) -0.16134(15) 0.40433(10) 0.0480(4) Uani 1 1 d
F11C F 0.28081(9) -0.02228(15) 0.46684(7) 0.0426(3) Uani 1 1 d
C12 C 0.14837(11) -0.16555(16) 0.25650(11) 0.0248(3) Uani 1 1 d
F12A F 0.10153(8) -0.22470(12) 0.28240(8) 0.0370(3) Uani 1 1 d
F12B F 0.19941(7) -0.25639(11) 0.25831(8) 0.0338(3) Uani 1 1 d
F12C F 0.10533(7) -0.13378(12) 0.18280(7) 0.0313(2) Uani 1 1 d
C13 C 0.31590(10) 0.18638(18) 0.14945(10) 0.0227(3) Uani 1 1 d
H13A H 0.3372(15) 0.147(2) 0.1181(15) 0.027(6) Uiso 1 1 d
H13B H 0.3439(14) 0.268(3) 0.1729(14) 0.027(6) Uiso 1 1 d
C14 C 0.22980(10) 0.21342(19) 0.10326(9) 0.0237(3) Uani 1 1 d
H14A H 0.2210(14) 0.277(3) 0.0660(15) 0.027(6) Uiso 1 1 d
H14B H 0.2039(15) 0.138(3) 0.0758(15) 0.031(6) Uiso 1 1 d
C15 C 0.43934(9) 0.07696(19) 0.28239(11) 0.0265(3) Uani 1 1 d
F15A F 0.46905(7) 0.07643(14) 0.22998(8) 0.0380(3) Uani 1 1 d
F15B F 0.45904(7) 0.19409(13) 0.32021(9) 0.0392(3) Uani 1 1 d
C16 C 0.48172(11) -0.0299(2) 0.34349(14) 0.0387(5) Uani 1 1 d
F16A F 0.55439(8) 0.00524(19) 0.38299(11) 0.0610(5) Uani 1 1 d
F16B F 0.48159(9) -0.14554(15) 0.31107(11) 0.0556(4) Uani 1 1 d
F16C F 0.44982(9) -0.0436(2) 0.39168(10) 0.0586(5) Uani 1 1 d
C17 C 0.30487(9) -0.09080(17) 0.18682(10) 0.0226(3) Uani 1 1 d
F17A F 0.22713(6) -0.09201(12) 0.14988(7) 0.0289(2) Uani 1 1 d
F17B F 0.32645(8) -0.18130(11) 0.24439(8) 0.0324(2) Uani 1 1 d
C18 C 0.33116(12) -0.1440(2) 0.12627(13) 0.0312(4) Uani 1 1 d
F18A F 0.30180(12) -0.07092(17) 0.06276(9) 0.0573(4) Uani 1 1 d
F18B F 0.30659(10) -0.26609(14) 0.10690(10) 0.0497(4) Uani 1 1 d
F18C F 0.40592(9) -0.1440(2) 0.15283(11) 0.0592(5) Uani 1 1 d
C19 C 0.08254(9) 0.20612(16) 0.09924(9) 0.0210(3) Uani 1 1 d
F19A F 0.06253(7) 0.26353(14) 0.02908(6) 0.0333(3) Uani 1 1 d
F19B F 0.08406(7) 0.07394(12) 0.08736(8) 0.0361(3) Uani 1 1 d
C20 C 0.01619(10) 0.2326(2) 0.12116(12) 0.0309(4) Uani 1 1 d
F20A F -0.04994(7) 0.20028(17) 0.06404(9) 0.0473(4) Uani 1 1 d
F20B F 0.01366(11) 0.35467(18) 0.13942(17) 0.0817(8) Uani 1 1 d
F20C F 0.02408(9) 0.15234(19) 0.17992(9) 0.0516(4) Uani 1 1 d
C21 C 0.17718(9) 0.44406(15) 0.16038(9) 0.0195(3) Uani 1 1 d
F21A F 0.25136(6) 0.48485(11) 0.19282(7) 0.0301(2) Uani 1 1 d
F21B F 0.14457(7) 0.48827(11) 0.20601(7) 0.0297(2) Uani 1 1 d
C22 C 0.13891(13) 0.52593(19) 0.08483(11) 0.0335(4) Uani 1 1 d
F22A F 0.06256(9) 0.52192(16) 0.05876(10) 0.0570(5) Uani 1 1 d
F22B F 0.15783(14) 0.48545(16) 0.03103(9) 0.0640(5) Uani 1 1 d
F22C F 0.15752(9) 0.65168(12) 0.09935(8) 0.0388(3) Uani 1 1 d

loop_
_atom_site_aniso_label
_atom_site_aniso_U_11
_atom_site_aniso_U_22
_atom_site_aniso_U_33
_atom_site_aniso_U_23
_atom_site_aniso_U_13
_atom_site_aniso_U_12
Ru1 0.01330(5) 0.01284(5) 0.01455(5) -0.00040(3) 0.00657(4) -0.00058(3)
P1 0.01624(15) 0.01749(16) 0.01903(16) -0.00297(13) 0.00625(13) -0.00299(13)
P2 0.02048(16) 0.01372(15) 0.01973(16) 0.00061(12) 0.01039(13) -0.00157(12)
P3 0.01476(14) 0.01793(16) 0.02036(16) -0.00081(13) 0.00913(13) 0.00100(12)
P4 0.01526(14) 0.01574(15) 0.01547(15) 0.00015(12) 0.00701(12) 0.00042(12)
C1 0.0181(6) 0.0171(6) 0.0156(5) 0.0001(4) 0.0089(5) 0.0003(5)
C2 0.0207(6) 0.0187(6) 0.0198(6) 0.0006(5) 0.0112(5) -0.0004(5)
C3 0.0237(7) 0.0246(7) 0.0267(7) 0.0021(6) 0.0164(6) 0.0023(6)
C4 0.0286(8) 0.0249(7) 0.0305(8) 0.0015(6) 0.0189(7) 0.0065(6)
C5 0.0280(7) 0.0192(7) 0.0256(7) -0.0009(5) 0.0149(6) 0.0038(6)
C6 0.0215(6) 0.0170(6) 0.0189(6) -0.0005(5) 0.0098(5) 0.0006(5)
C7 0.0238(7) 0.0168(6) 0.0224(7) -0.0039(5) 0.0108(5) -0.0028(5)
C8 0.0206(7) 0.0259(8) 0.0399(10) -0.0063(7) 0.0137(7) -0.0081(6)
F8A 0.0439(7) 0.0231(6) 0.0890(12) -0.0113(6) 0.0401(8) -0.0130(5)
F8B 0.0178(4) 0.0455(7) 0.0449(7) -0.0146(6) 0.0088(5) -0.0112(5)
F8C 0.0279(5) 0.0442(7) 0.0399(6) 0.0025(5) 0.0183(5) -0.0115(5)
C9 0.0283(8) 0.0295(8) 0.0226(7) -0.0050(6) 0.0021(6) -0.0009(7)
F9A 0.0470(7) 0.0441(7) 0.0196(5) 0.0000(5) 0.0099(5) -0.0017(6)
F9B 0.0425(7) 0.0408(7) 0.0301(6) -0.0156(5) -0.0022(5) -0.0090(6)
F9C 0.0315(6) 0.0457(8) 0.0333(6) -0.0012(5) -0.0015(5) 0.0118(5)
C10 0.0262(7) 0.0196(7) 0.0311(8) -0.0006(6) 0.0190(6) -0.0034(6)
C11 0.0339(9) 0.0260(8) 0.0300(8) 0.0099(7) 0.0121(7) -0.0020(7)
F11A 0.0536(8) 0.0360(7) 0.0428(7) 0.0196(6) 0.0158(6) -0.0104(6)
F11B 0.0405(7) 0.0450(8) 0.0540(9) 0.0216(7) 0.0158(6) 0.0178(6)
F11C 0.0545(8) 0.0439(7) 0.0214(5) 0.0046(5) 0.0086(5) -0.0110(6)
C12 0.0299(8) 0.0184(7) 0.0302(8) -0.0027(6) 0.0168(7) -0.0061(6)
F12A 0.0459(7) 0.0284(6) 0.0486(7) -0.0069(5) 0.0316(6) -0.0185(5)
F12B 0.0426(6) 0.0162(4) 0.0481(7) -0.0043(4) 0.0248(6) -0.0003(4)
F12C 0.0301(5) 0.0323(6) 0.0295(5) -0.0064(4) 0.0109(4) -0.0102(4)
C13 0.0231(7) 0.0253(7) 0.0256(7) 0.0026(6) 0.0161(6) 0.0022(6)
C14 0.0243(7) 0.0309(8) 0.0185(6) 0.0024(6) 0.0115(6) 0.0059(6)
C15 0.0174(6) 0.0276(8) 0.0351(9) -0.0033(7) 0.0117(6) 0.0015(6)
F15A 0.0233(5) 0.0492(8) 0.0501(7) 0.0020(6) 0.0240(5) 0.0045(5)
F15B 0.0193(5) 0.0343(6) 0.0554(8) -0.0149(6) 0.0080(5) -0.0034(4)
C16 0.0217(8) 0.0432(12) 0.0433(11) 0.0039(9) 0.0064(7) 0.0088(8)
F16A 0.0212(6) 0.0681(11) 0.0688(11) 0.0045(9) -0.0043(6) 0.0079(6)
F16B 0.0446(8) 0.0359(7) 0.0720(11) 0.0051(7) 0.0115(8) 0.0176(6)
F16C 0.0460(8) 0.0826(13) 0.0455(8) 0.0293(8) 0.0180(7) 0.0238(8)
C17 0.0211(6) 0.0211(7) 0.0280(7) -0.0029(6) 0.0128(6) 0.0007(5)
F17A 0.0209(4) 0.0289(5) 0.0372(6) -0.0113(4) 0.0127(4) -0.0035(4)
F17B 0.0411(6) 0.0215(5) 0.0383(6) 0.0038(4) 0.0205(5) 0.0033(4)
C18 0.0330(9) 0.0290(9) 0.0380(10) -0.0101(7) 0.0215(8) -0.0004(7)
F18A 0.0957(13) 0.0509(9) 0.0380(7) -0.0018(6) 0.0407(9) 0.0144(9)
F18B 0.0644(9) 0.0336(7) 0.0666(10) -0.0251(7) 0.0429(8) -0.0101(6)
F18C 0.0329(7) 0.0828(12) 0.0730(11) -0.0372(9) 0.0334(7) -0.0061(7)
C19 0.0198(6) 0.0186(6) 0.0210(6) -0.0005(5) 0.0053(5) 0.0000(5)
F19A 0.0280(5) 0.0472(7) 0.0190(5) 0.0032(5) 0.0047(4) 0.0004(5)
F19B 0.0318(6) 0.0202(5) 0.0452(7) -0.0067(5) 0.0060(5) -0.0017(4)
C20 0.0195(7) 0.0388(10) 0.0340(9) -0.0013(8) 0.0111(6) -0.0051(7)
F20A 0.0181(5) 0.0617(9) 0.0497(8) 0.0079(7) 0.0029(5) -0.0054(6)
F20B 0.0545(10) 0.0470(9) 0.175(2) -0.0501(12) 0.0787(14) -0.0168(8)
F20C 0.0361(7) 0.0843(12) 0.0376(7) 0.0120(7) 0.0188(6) -0.0024(7)
C21 0.0207(6) 0.0164(6) 0.0194(6) 0.0011(5) 0.0068(5) -0.0012(5)
F21A 0.0216(4) 0.0245(5) 0.0368(6) 0.0038(4) 0.0054(4) -0.0073(4)
F21B 0.0403(6) 0.0195(5) 0.0369(6) -0.0002(4) 0.0239(5) 0.0038(4)
C22 0.0444(10) 0.0221(8) 0.0247(8) 0.0043(6) 0.0059(7) -0.0045(7)
F22A 0.0394(7) 0.0414(8) 0.0581(9) 0.0154(7) -0.0096(7) -0.0003(6)
F22B 0.1314(17) 0.0372(8) 0.0349(7) 0.0116(6) 0.0464(10) 0.0161(9)
F22C 0.0544(8) 0.0194(5) 0.0358(6) 0.0078(4) 0.0130(6) -0.0020(5)

loop_
_atom_type_symbol
_atom_type_description
_atom_type_scat_dispersion_real
_atom_type_scat_dispersion_imag
_atom_type_scat_source
C C 0.0033 0.0016 'International Tables Vol C Tables 4.2.6.8 and 6.1.1.4'
H H 0.0000 0.0000 'International Tables Vol C Tables 4.2.6.8 and 6.1.1.4'
F F 0.0171 0.0103 'International Tables Vol C Tables 4.2.6.8 and 6.1.1.4'
P P 0.1023 0.0942 'International Tables Vol C Tables 4.2.6.8 and 6.1.1.4'
Ru Ru -1.2594 0.8363 'International Tables Vol C Tables 4.2.6.8 and 6.1.1.4'

loop_
_geom_angle_atom_site_label_1
_geom_angle_atom_site_label_2
_geom_angle_atom_site_label_3
_geom_angle
C1 Ru1 P1 76.10(4)
C1 Ru1 P2 77.60(4)
P1 Ru1 P2 139.078(15)
C1 Ru1 P3 175.76(4)
P1 Ru1 P3 101.760(15)
P2 Ru1 P3 106.123(15)
C1 Ru1 P4 94.43(4)
P1 Ru1 P4 102.568(15)
P2 Ru1 P4 110.230(14)
P3 Ru1 P4 82.422(14)
C1 Ru1 H1 95.0(10)
P1 Ru1 H1 76.0(11)
P2 Ru1 H1 75.7(10)
P3 Ru1 H1 88.0(10)
P4 Ru1 H1 169.8(10)
C7 P1 C9 99.11(8)
C7 P1 C8 100.65(8)
C9 P1 C8 96.23(9)
C7 P1 Ru1 109.61(5)
C9 P1 Ru1 113.12(6)
C8 P1 Ru1 132.79(6)
C10 P2 C11 100.94(9)
C10 P2 C12 98.12(8)
C11 P2 C12 95.21(9)
C10 P2 Ru1 110.26(6)
C11 P2 Ru1 113.27(6)
C12 P2 Ru1 133.88(6)
C13 P3 C17 102.23(8)
C13 P3 C15 99.33(8)
C17 P3 C15 102.54(8)
C13 P3 Ru1 109.04(5)
C17 P3 Ru1 118.37(5)
C15 P3 Ru1 122.11(6)
C14 P4 C19 96.57(8)
C14 P4 C21 101.92(8)
C19 P4 C21 100.36(7)
C14 P4 Ru1 109.78(5)
C19 P4 Ru1 126.66(5)
C21 P4 Ru1 117.33(5)
C2 C1 C6 115.96(13)
C2 C1 Ru1 122.00(11)
C6 C1 Ru1 122.00(10)
C3 C2 C1 121.65(15)
C3 C2 C10 118.31(14)
C1 C2 C10 120.03(14)
C4 C3 C2 120.73(15)
C4 C3 H3 123.5(14)
C2 C3 H3 115.8(14)
C3 C4 C5 119.20(15)
C3 C4 H4 120.8(16)
C5 C4 H4 120.0(16)
C4 C5 C6 120.35(16)
C4 C5 H5 118.9(17)
C6 C5 H5 120.8(17)
C5 C6 C1 121.89(14)
C5 C6 C7 118.79(14)
C1 C6 C7 119.31(13)
C6 C7 P1 105.23(11)
C6 C7 H7A 112.1(15)
P1 C7 H7A 111.2(15)
C6 C7 H7B 111.2(15)
P1 C7 H7B 107.2(15)
H7A C7 H7B 110(2)
F8B C8 F8A 107.30(15)
F8B C8 F8C 106.91(15)
F8A C8 F8C 107.22(18)
F8B C8 P1 112.65(14)
F8A C8 P1 110.88(13)
F8C C8 P1 111.60(12)
F9C C9 F9B 107.77(16)
F9C C9 F9A 107.34(17)
F9B C9 F9A 106.68(17)
F9C C9 P1 113.19(14)
F9B C9 P1 111.88(14)
F9A C9 P1 109.67(13)
C2 C10 P2 107.16(11)
C2 C10 H10A 114.2(18)
P2 C10 H10A 103.4(17)
C2 C10 H10B 114.1(17)
P2 C10 H10B 109.7(16)
H10A C10 H10B 108(2)
F11B C11 F11C 107.96(18)
F11B C11 F11A 107.27(17)
F11C C11 F11A 106.59(17)
F11B C11 P2 112.19(14)
F11C C11 P2 109.68(13)
F11A C11 P2 112.88(14)
F12C C12 F12B 108.12(15)
F12C C12 F12A 106.51(15)
F12B C12 F12A 106.94(14)
F12C C12 P2 110.47(12)
F12B C12 P2 112.09(12)
F12A C12 P2 112.44(12)
C14 C13 P3 108.77(11)
C14 C13 H13A 111.5(16)
P3 C13 H13A 111.5(15)
C14 C13 H13B 111.2(15)
P3 C13 H13B 104.0(14)
H13A C13 H13B 110(2)
C13 C14 P4 110.94(11)
C13 C14 H14A 111.3(16)
P4 C14 H14A 112.4(16)
C13 C14 H14B 111.4(16)
P4 C14 H14B 105.6(16)
H14A C14 H14B 105(2)
F15A C15 F15B 106.78(16)
F15A C15 C16 107.66(15)
F15B C15 C16 105.66(17)
F15A C15 P3 111.27(13)
F15B C15 P3 104.18(11)
C16 C15 P3 120.35(14)
F16C C16 F16B 109.2(2)
F16C C16 F16A 109.1(2)
F16B C16 F16A 107.04(18)
F16C C16 C15 110.38(17)
F16B C16 C15 111.62(19)
F16A C16 C15 109.4(2)
F17B C17 F17A 107.69(14)
F17B C17 C18 106.85(14)
F17A C17 C18 104.57(14)
F17B C17 P3 108.01(12)
F17A C17 P3 104.63(11)
C18 C17 P3 124.13(13)
F18C C18 F18B 108.29(18)
F18C C18 F18A 108.9(2)
F18B C18 F18A 107.62(19)
F18C C18 C17 111.76(17)
F18B C18 C17 109.99(17)
F18A C18 C17 110.18(16)
F19B C19 F19A 105.77(14)
F19B C19 C20 107.36(15)
F19A C19 C20 106.21(14)
F19B C19 P4 106.25(11)
F19A C19 P4 110.55(11)
C20 C19 P4 119.86(12)
F20B C20 F20A 109.0(2)
F20B C20 F20C 110.8(2)
F20A C20 F20C 105.49(16)
F20B C20 C19 112.02(16)
F20A C20 C19 110.88(17)
F20C C20 C19 108.43(16)
F21B C21 F21A 107.26(13)
F21B C21 C22 104.97(14)
F21A C21 C22 104.61(14)
F21B C21 P4 108.23(10)
F21A C21 P4 103.74(10)
C22 C21 P4 126.76(12)
F22B C22 F22C 109.09(19)
F22B C22 F22A 109.55(19)
F22C C22 F22A 105.37(18)
F22B C22 C21 112.84(18)
F22C C22 C21 109.85(15)
F22A C22 C21 109.86(17)

loop_
_geom_bond_atom_site_label_1
_geom_bond_atom_site_label_2
_geom_bond_distance
Ru1 C1 2.1802(14)
Ru1 P1 2.2725(4)
Ru1 P2 2.2778(4)
Ru1 P3 2.3055(4)
Ru1 P4 2.3666(4)
Ru1 H1 1.53(3)
P1 C7 1.8198(17)
P1 C9 1.8898(19)
P1 C8 1.9192(18)
P2 C10 1.8175(17)
P2 C11 1.8935(19)
P2 C12 1.8965(17)
P3 C13 1.8365(17)
P3 C17 1.9068(17)
P3 C15 1.9084(17)
P4 C14 1.8549(16)
P4 C19 1.9074(16)
P4 C21 1.9153(16)
C1 C2 1.411(2)
C1 C6 1.412(2)
C2 C3 1.394(2)
C2 C10 1.501(2)
C3 C4 1.382(3)
C3 H3 1.00(2)
C4 C5 1.385(3)
C4 H4 0.96(3)
C5 C6 1.394(2)
C5 H5 0.91(3)
C6 C7 1.504(2)
C7 H7A 0.95(3)
C7 H7B 1.02(3)
C8 F8B 1.330(2)
C8 F8A 1.331(2)
C8 F8C 1.334(2)
C9 F9C 1.330(2)
C9 F9B 1.336(2)
C9 F9A 1.340(3)
C10 H10A 0.91(3)
C10 H10B 0.92(3)
C11 F11B 1.328(3)
C11 F11C 1.333(2)
C11 F11A 1.340(2)
C12 F12C 1.331(2)
C12 F12B 1.334(2)
C12 F12A 1.342(2)
C13 C14 1.534(2)
C13 H13A 0.95(3)
C13 H13B 0.98(3)
C14 H14A 0.92(3)
C14 H14B 0.94(3)
C15 F15A 1.350(2)
C15 F15B 1.351(2)
C15 C16 1.541(3)
C16 F16C 1.316(3)
C16 F16B 1.319(3)
C16 F16A 1.324(3)
C17 F17B 1.350(2)
C17 F17A 1.3559(19)
C17 C18 1.545(2)
C18 F18C 1.307(2)
C18 F18B 1.314(2)
C18 F18A 1.322(3)
C19 F19B 1.354(2)
C19 F19A 1.355(2)
C19 C20 1.531(3)
C20 F20B 1.285(3)
C20 F20A 1.315(2)
C20 F20C 1.339(3)
C21 F21B 1.3507(19)
C21 F21A 1.3562(18)
C21 C22 1.548(2)
C22 F22B 1.295(3)
C22 F22C 1.314(2)
C22 F22A 1.338(3)

loop_
_geom_torsion_atom_site_label_1
_geom_torsion_atom_site_label_2
_geom_torsion_atom_site_label_3
_geom_torsion_atom_site_label_4
_geom_torsion
C1 C2 C10 P2 5.35(19)
C1 C6 C7 P1 -13.17(17)
P3 C13 C14 P4 44.17(15)
